data_2312383
loop_
_publ_author_name
'Le Garff, Paul'
'Maria Losus, Renny'
'Chaudhary, Simran'
'Dobrza&#x144;ska, Liliana'

_publ_section_title
;
 Tailoring the dimensionality of metal complexes via ligand modifications.
;
_journal_issue 1
_journal_name_full 'Acta crystallographica Section B, Structural science, crystal engineering and materials'
_journal_paper_doi 10.1107/S2052520623010260
_journal_volume 80
_journal_year 2024
_chemical_formula_sum 'C38 H48 Cu2 N14 O13'
_chemical_formula_weight 1035.98
_space_group_crystal_system monoclinic
_space_group_IT_number 12
_space_group_name_Hall '-C 2y'
_space_group_name_H-M_alt 'C 1 2/m 1'
_atom_sites_solution_hydrogens mixed
_audit_creation_method SHELXL-2018/3
_cell_angle_alpha 90
_cell_angle_beta 90.245(2)
_cell_angle_gamma 90
_cell_formula_units_Z 2
_cell_length_a 14.5524(3)
_cell_length_b 18.5525(4)
_cell_length_c 8.13830(10)
_cell_measurement_reflns_used 3348
_cell_measurement_temperature 100(2)
_cell_measurement_theta_max 73.2030
_cell_measurement_theta_min 3.8610
_cell_volume 2197.19(7)
_computing_cell_refinement 'CrysAlisPro 1.171.42.55a (Rigaku OD, 2022)'
_computing_data_collection 'CrysAlisPro 1.171.42.55a (Rigaku OD, 2022)'
_computing_data_reduction 'CrysAlisPro 1.171.42.55a (Rigaku OD, 2022)'
_computing_molecular_graphics 'Mercury (Macrae et al., 2020)'
_computing_structure_refinement 'SHELXL-2018/3 (Sheldrick, 2018)'
_computing_structure_solution 'SHELXT 2018/2 (Sheldrick, 2018)'
_diffrn_ambient_temperature 100(2)
_diffrn_detector_area_resol_mean 10.0000
_diffrn_measured_fraction_theta_full 0.974
_diffrn_measured_fraction_theta_max 0.891
_diffrn_measurement_device_type 'XtaLAB Synergy, Dualflex, HyPix'
_diffrn_measurement_method '\w scans'
_diffrn_radiation_type CuK\a
_diffrn_radiation_wavelength 1.54184
_diffrn_reflns_av_R_equivalents 0.0383
_diffrn_reflns_av_unetI/netI 0.0385
_diffrn_reflns_Laue_measured_fraction_full 0.974
_diffrn_reflns_Laue_measured_fraction_max 0.891
_diffrn_reflns_limit_h_max 16
_diffrn_reflns_limit_h_min -17
_diffrn_reflns_limit_k_max 23
_diffrn_reflns_limit_k_min -21
_diffrn_reflns_limit_l_max 10
_diffrn_reflns_limit_l_min -5
_diffrn_reflns_number 5900
_diffrn_reflns_point_group_measured_fraction_full 0.974
_diffrn_reflns_point_group_measured_fraction_max 0.891
_diffrn_reflns_theta_full 67.500
_diffrn_reflns_theta_max 76.596
_diffrn_reflns_theta_min 3.861
_diffrn_source 'micro-focus sealed X-ray tube'
_exptl_absorpt_coefficient_mu 1.890
_exptl_absorpt_correction_T_max 1.00000
_exptl_absorpt_correction_T_min 0.69137
_exptl_absorpt_correction_type multi-scan
_exptl_absorpt_process_details
;
CrysAlisPro 1.171.42.55a (Rigaku Oxford Diffraction, 2022)
Empirical absorption correction using spherical harmonics,
implemented in SCALE3 ABSPACK scaling algorithm.
;
_exptl_crystal_colour blue
_exptl_crystal_density_diffrn 1.566
_exptl_crystal_description block
_exptl_crystal_F_000 1072
_exptl_crystal_size_max 0.290
_exptl_crystal_size_mid 0.080
_exptl_crystal_size_min 0.040
_refine_diff_density_max 0.368
_refine_diff_density_min -0.459
_refine_diff_density_rms 0.069
_refine_ls_extinction_method none
_refine_ls_goodness_of_fit_ref 1.067
_refine_ls_hydrogen_treatment mixed
_refine_ls_matrix_type full
_refine_ls_number_parameters 181
_refine_ls_number_reflns 2131
_refine_ls_number_restraints 3
_refine_ls_restrained_S_all 1.066
_refine_ls_R_factor_all 0.0395
_refine_ls_R_factor_gt 0.0363
_refine_ls_shift/su_max 0.000
_refine_ls_shift/su_mean 0.000
_refine_ls_structure_factor_coef Fsqd
_refine_ls_weighting_details 'w=1/[\s^2^(Fo^2^)+(0.0528P)^2^+2.6293P] where P=(Fo^2^+2Fc^2^)/3'
_refine_ls_weighting_scheme calc
_refine_ls_wR_factor_gt 0.0982
_refine_ls_wR_factor_ref 0.1012
_reflns_Friedel_coverage 0.000
_reflns_number_gt 1931
_reflns_number_total 2131
_reflns_threshold_expression 'I > 2\s(I)'
_cod_data_source_file yv5014sup1.cif
_cod_data_source_block 5
_cod_original_sg_symbol_H-M 'C 2/m'
_cod_database_code 2312383
_shelx_shelxl_version_number 2018/3
_shelx_space_group_comment
;
The symmetry employed for this shelxl refinement is uniquely defined
by the following loop, which should always be used as a source of
symmetry information in preference to the above space-group names.
They are only intended as comments.
;
_shelx_estimated_absorpt_t_min 0.610
_shelx_estimated_absorpt_t_max 0.928

loop_
_space_group_symop_operation_xyz
'x, y, z'
'-x, y, -z'
'x+1/2, y+1/2, z'
'-x+1/2, y+1/2, -z'
'-x, -y, -z'
'x, -y, z'
'-x+1/2, -y+1/2, -z'
'x+1/2, -y+1/2, z'

loop_
_atom_site_label
_atom_site_type_symbol
_atom_site_fract_x
_atom_site_fract_y
_atom_site_fract_z
_atom_site_U_iso_or_equiv
_atom_site_adp_type
_atom_site_occupancy
_atom_site_site_symmetry_order
_atom_site_calc_flag
_atom_site_refinement_flags_posn
_atom_site_refinement_flags_adp
_atom_site_refinement_flags_occupancy
_atom_site_disorder_assembly
_atom_site_disorder_group
Cu1 Cu 0.500000 0.36027(2) 0.500000 0.01697(16) Uani 1 2 d S T P . .
N1 N 0.36838(12) 0.35157(9) 0.4457(2) 0.0178(4) Uani 1 1 d . . . . .
C2 C 0.29795(14) 0.37011(11) 0.5395(2) 0.0183(4) Uani 1 1 d . . . . .
H2 H 0.303351 0.392798 0.643758 0.022 Uiso 1 1 calc R U . . .
N3 N 0.21812(12) 0.35250(9) 0.4674(2) 0.0162(4) Uani 1 1 d . . . . .
C4 C 0.23800(14) 0.32033(11) 0.3189(2) 0.0185(4) Uani 1 1 d . . . . .
H4 H 0.195207 0.301853 0.241141 0.022 Uiso 1 1 calc R U . . .
C5 C 0.33095(14) 0.32038(11) 0.3062(2) 0.0200(4) Uani 1 1 d . . . . .
H5 H 0.364879 0.301970 0.215968 0.024 Uiso 1 1 calc R U . . .
C6 C 0.12530(14) 0.36393(10) 0.5358(3) 0.0172(4) Uani 1 1 d . . . . .
H6A H 0.110084 0.323731 0.610871 0.021 Uiso 1 1 calc R U . . .
H6B H 0.079634 0.363972 0.445239 0.021 Uiso 1 1 calc R U . . .
C7 C 0.11958(13) 0.43434(10) 0.6281(2) 0.0159(4) Uani 1 1 d . . . . .
C8 C 0.12063(18) 0.500000 0.5421(3) 0.0159(5) Uani 1 2 d S T P . .
C9 C 0.1129(2) 0.500000 0.8825(3) 0.0194(6) Uani 1 2 d S T P . .
H9 H 0.108658 0.500000 0.998940 0.023 Uiso 1 2 calc R U P . .
C10 C 0.11579(13) 0.43413(11) 0.8012(2) 0.0175(4) Uani 1 1 d . . . . .
C11 C 0.11859(17) 0.36554(11) 0.9006(3) 0.0244(5) Uani 1 1 d . . . . .
H11A H 0.112738 0.377165 1.017585 0.037 Uiso 1 1 calc R U . . .
H11B H 0.177102 0.340787 0.881897 0.037 Uiso 1 1 calc R U . . .
H11C H 0.067741 0.334124 0.867018 0.037 Uiso 1 1 calc R U . . .
C12 C 0.1238(2) 0.500000 0.3557(3) 0.0200(6) Uani 1 2 d S T P . .
H12A H 0.119514 0.450351 0.315237 0.030 Uiso 0.5 1 calc R U P . .
H12B H 0.181773 0.521440 0.319107 0.030 Uiso 0.5 1 calc R U P . .
H12C H 0.072192 0.528208 0.312295 0.030 Uiso 0.5 1 calc R U P . .
N13 N 0.44219(12) 0.30478(10) 0.7936(2) 0.0216(4) Uani 1 1 d . . . . .
O14 O 0.46717(10) 0.36717(8) 0.73845(17) 0.0205(3) Uani 1 1 d . . . . .
O15 O 0.46403(10) 0.25025(8) 0.71487(19) 0.0257(4) Uani 1 1 d . . . . .
O16 O 0.39698(12) 0.30241(10) 0.92138(19) 0.0351(4) Uani 1 1 d . . . . .
N17 N 0.3592(5) 0.500000 0.2543(7) 0.0367(14) Uani 0.5 2 d S T P A 1
N17A N 0.3399(4) 0.500000 -0.1827(7) 0.0294(12) Uani 0.5 2 d S T P B 2
C18 C 0.3615(7) 0.500000 0.114(2) 0.021(2) Uani 0.5 2 d S T P A 1
C19 C 0.3640(2) 0.500000 -0.0569(5) 0.0324(8) Uani 1 2 d S T P . .
C19A C 0.3915(8) 0.500000 0.121(2) 0.032(3) Uani 0.5 2 d S T P B 2
H19A H 0.408146 0.549032 0.154893 0.048 Uiso 0.5 1 calc R U P B 2
H19B H 0.444250 0.467930 0.137341 0.048 Uiso 0.5 1 calc R U P B 2
H19C H 0.339884 0.483038 0.188078 0.048 Uiso 0.5 1 calc R U P B 2
O20 O 0.5240(3) 0.500000 0.4716(5) 0.0261(10) Uiso 0.5 2 d DS . P . .
H20A H 0.562(4) 0.500000 0.574(4) 0.031 Uiso 0.5 2 d DS U P . .
H20B H 0.569(3) 0.500000 0.382(5) 0.031 Uiso 0.5 2 d DS U P . .

loop_
_atom_site_aniso_label
_atom_site_aniso_U_11
_atom_site_aniso_U_22
_atom_site_aniso_U_33
_atom_site_aniso_U_23
_atom_site_aniso_U_13
_atom_site_aniso_U_12
Cu1 0.0105(2) 0.0215(3) 0.0189(2) 0.000 0.00054(16) 0.000
N1 0.0124(9) 0.0210(9) 0.0198(8) -0.0028(7) 0.0006(7) 0.0005(6)
C2 0.0121(9) 0.0223(10) 0.0203(9) -0.0018(8) 0.0005(8) 0.0014(8)
N3 0.0113(8) 0.0178(8) 0.0194(8) -0.0010(6) 0.0028(6) 0.0004(6)
C4 0.0173(10) 0.0203(10) 0.0180(9) -0.0025(8) -0.0002(7) -0.0007(8)
C5 0.0181(10) 0.0215(10) 0.0203(9) -0.0029(8) 0.0029(8) -0.0006(8)
C6 0.0103(9) 0.0187(10) 0.0227(9) -0.0019(7) 0.0028(8) -0.0011(7)
C7 0.0084(9) 0.0193(10) 0.0200(9) -0.0011(7) 0.0010(7) 0.0006(7)
C8 0.0078(12) 0.0217(14) 0.0182(12) 0.000 0.0008(10) 0.000
C9 0.0192(14) 0.0233(14) 0.0159(12) 0.000 0.0007(11) 0.000
C10 0.0129(10) 0.0193(10) 0.0203(9) 0.0019(7) 0.0023(7) 0.0003(7)
C11 0.0302(12) 0.0212(10) 0.0218(10) 0.0046(8) 0.0003(9) 0.0005(8)
C12 0.0185(14) 0.0230(14) 0.0184(13) 0.000 0.0029(11) 0.000
N13 0.0132(8) 0.0308(10) 0.0207(8) 0.0000(7) -0.0005(7) -0.0002(7)
O14 0.0163(8) 0.0226(8) 0.0225(7) -0.0021(6) 0.0011(6) -0.0010(6)
O15 0.0195(8) 0.0237(8) 0.0338(8) -0.0032(6) 0.0012(6) -0.0005(6)
O16 0.0317(9) 0.0511(11) 0.0225(7) 0.0021(7) 0.0104(7) -0.0055(8)
N17 0.048(4) 0.031(3) 0.031(3) 0.000 -0.009(3) 0.000
N17A 0.031(3) 0.024(3) 0.033(3) 0.000 -0.003(2) 0.000
C18 0.006(6) 0.023(4) 0.034(5) 0.000 -0.003(5) 0.000
C19 0.0310(19) 0.0292(17) 0.0370(19) 0.000 -0.0008(15) 0.000
C19A 0.016(7) 0.044(5) 0.037(5) 0.000 -0.006(7) 0.000

loop_
_atom_type_symbol
_atom_type_description
_atom_type_scat_dispersion_real
_atom_type_scat_dispersion_imag
_atom_type_scat_source
C C 0.0181 0.0091 'International Tables Vol C Tables 4.2.6.8 and 6.1.1.4'
H H 0.0000 0.0000 'International Tables Vol C Tables 4.2.6.8 and 6.1.1.4'
N N 0.0311 0.0180 'International Tables Vol C Tables 4.2.6.8 and 6.1.1.4'
O O 0.0492 0.0322 'International Tables Vol C Tables 4.2.6.8 and 6.1.1.4'
Cu Cu -1.9646 0.5888 'International Tables Vol C Tables 4.2.6.8 and 6.1.1.4'

loop_
_geom_angle_atom_site_label_1
_geom_angle_atom_site_label_2
_geom_angle_atom_site_label_3
_geom_angle
_geom_angle_site_symmetry_1
_geom_angle_site_symmetry_3
_geom_angle_publ_flag
N1 Cu1 N1 170.60(10) . 2_656 ?
N1 Cu1 O14 91.36(7) . 2_656 ?
N1 Cu1 O14 89.24(7) 2_656 2_656 ?
N1 Cu1 O14 89.24(7) . . ?
N1 Cu1 O14 91.36(7) 2_656 . ?
O14 Cu1 O14 172.68(8) 2_656 . ?
C2 N1 C5 106.16(17) . . ?
C2 N1 Cu1 127.07(14) . . ?
C5 N1 Cu1 126.65(14) . . ?
N1 C2 N3 110.82(18) . . ?
N1 C2 H2 124.6 . . ?
N3 C2 H2 124.6 . . ?
C2 N3 C4 107.74(17) . . ?
C2 N3 C6 126.30(17) . . ?
C4 N3 C6 125.96(17) . . ?
C5 C4 N3 106.23(17) . . ?
C5 C4 H4 126.9 . . ?
N3 C4 H4 126.9 . . ?
C4 C5 N1 109.06(17) . . ?
C4 C5 H5 125.5 . . ?
N1 C5 H5 125.5 . . ?
N3 C6 C7 111.34(16) . . ?
N3 C6 H6A 109.4 . . ?
C7 C6 H6A 109.4 . . ?
N3 C6 H6B 109.4 . . ?
C7 C6 H6B 109.4 . . ?
H6A C6 H6B 108.0 . . ?
C8 C7 C10 120.05(18) . . ?
C8 C7 C6 120.09(18) . . ?
C10 C7 C6 119.83(17) . . ?
C7 C8 C7 120.2(2) 6_565 . ?
C7 C8 C12 119.89(12) 6_565 . ?
C7 C8 C12 119.89(12) . . ?
C10 C9 C10 123.0(3) . 6_565 ?
C10 C9 H9 118.5 . . ?
C10 C9 H9 118.5 6_565 . ?
C9 C10 C7 118.32(18) . . ?
C9 C10 C11 119.13(18) . . ?
C7 C10 C11 122.50(18) . . ?
C10 C11 H11A 109.5 . . ?
C10 C11 H11B 109.5 . . ?
H11A C11 H11B 109.5 . . ?
C10 C11 H11C 109.5 . . ?
H11A C11 H11C 109.5 . . ?
H11B C11 H11C 109.5 . . ?
C8 C12 H12A 109.5 . . ?
C8 C12 H12B 109.5 . . ?
H12A C12 H12B 109.5 . . ?
C8 C12 H12C 109.5 . . ?
H12A C12 H12C 109.5 . . ?
H12B C12 H12C 109.5 . . ?
C8 C12 H12A 109.47(7) . 6_565 ?
H12A C12 H12A 140.1 . 6_565 ?
H12B C12 H12A 64.6 . 6_565 ?
H12C C12 H12A 47.9 . 6_565 ?
C8 C12 H12B 109.5(4) . 6_565 ?
H12A C12 H12B 64.6 . 6_565 ?
H12B C12 H12B 47.9 . 6_565 ?
H12C C12 H12B 140.1 . 6_565 ?
H12A C12 H12B 109.5 6_565 6_565 ?
C8 C12 H12C 109.5(4) . 6_565 ?
H12A C12 H12C 47.9 . 6_565 ?
H12B C12 H12C 140.1 . 6_565 ?
H12C C12 H12C 64.6 . 6_565 ?
H12A C12 H12C 109.5 6_565 6_565 ?
H12B C12 H12C 109.5 6_565 6_565 ?
O16 N13 O15 123.05(18) . . ?
O16 N13 O14 118.43(18) . . ?
O15 N13 O14 118.51(16) . . ?
N13 O14 Cu1 110.33(11) . . ?
C18 N17 H19A 53.9(8) . 6_565 ?
N17 C18 C19 179.8(10) . . ?
N17 C18 H19A 74.8(19) . 6_565 ?
C19 C18 H19A 105(2) . 6_565 ?
N17 C18 H19B 83.7(17) . 6_565 ?
C19 C18 H19B 96.5(17) . 6_565 ?
C19 C18 H19C 145(2) . 6_565 ?
N17A C19 C19A 176.5(7) . . ?
C19 C19A H19A 109.5 . . ?
C19 C19A H19B 109.5 . . ?
H19A C19A H19B 109.5 . . ?
C19 C19A H19C 109.5 . . ?
H19A C19A H19C 109.5 . . ?
H19B C19A H19C 109.5 . . ?
C19 C19A H19A 109.5(2) . 6_565 ?
C19 C19A H19B 109.5(8) . 6_565 ?
C19 C19A H19C 109.5(6) . 6_565 ?
O20 O20 H20A 90(3) 5_666 . ?
O20 O20 H20B 165(3) 5_666 . ?
H20A O20 H20B 105(3) . . ?

loop_
_geom_bond_atom_site_label_1
_geom_bond_atom_site_label_2
_geom_bond_distance
_geom_bond_site_symmetry_2
_geom_bond_publ_flag
Cu1 N1 1.9704(17) . ?
Cu1 N1 1.9704(17) 2_656 ?
Cu1 O14 2.0045(14) 2_656 ?
Cu1 O14 2.0046(14) . ?
N1 C2 1.326(3) . ?
N1 C5 1.384(3) . ?
C2 N3 1.340(3) . ?
C2 H2 0.9500 . ?
N3 C4 1.379(2) . ?
N3 C6 1.478(3) . ?
C4 C5 1.357(3) . ?
C4 H4 0.9500 . ?
C5 H5 0.9500 . ?
C6 C7 1.510(3) . ?
C6 H6A 0.9900 . ?
C6 H6B 0.9900 . ?
C7 C8 1.405(2) . ?
C7 C10 1.410(3) . ?
C8 C12 1.518(4) . ?
C9 C10 1.391(2) . ?
C9 C10 1.391(2) 6_565 ?
C9 H9 0.9500 . ?
C10 C11 1.508(3) . ?
C11 H11A 0.9800 . ?
C11 H11B 0.9800 . ?
C11 H11C 0.9800 . ?
C12 H12A 0.9800 . ?
C12 H12B 0.9800 . ?
C12 H12C 0.9800 . ?
C12 H12A 0.980(3) 6_565 ?
C12 H12B 0.980(17) 6_565 ?
C12 H12C 0.98(2) 6_565 ?
N13 O16 1.233(2) . ?
N13 O15 1.240(2) . ?
N13 O14 1.294(2) . ?
N17 C18 1.142(19) . ?
C18 C19 1.392(19) . ?
C19 C19A 1.503(18) . ?
C19A H19A 0.9800 . ?
C19A H19B 0.9800 . ?
C19A H19C 0.9800 . ?
C19A H19A 0.980(11) 6_565 ?
C19A H19B 0.98(3) 6_565 ?
C19A H19C 0.98(2) 6_565 ?
O20 O20 0.840(8) 5_666 ?
O20 H20A 0.99(2) . ?
O20 H20B 0.98(2) . ?

loop_
_geom_torsion_atom_site_label_1
_geom_torsion_atom_site_label_2
_geom_torsion_atom_site_label_3
_geom_torsion_atom_site_label_4
_geom_torsion
_geom_torsion_site_symmetry_1
_geom_torsion_site_symmetry_2
_geom_torsion_site_symmetry_3
_geom_torsion_site_symmetry_4
_geom_torsion_publ_flag
C5 N1 C2 N3 0.0(2) . . . . ?
Cu1 N1 C2 N3 -176.16(13) . . . . ?
N1 C2 N3 C4 0.4(2) . . . . ?
N1 C2 N3 C6 179.16(17) . . . . ?
C2 N3 C4 C5 -0.6(2) . . . . ?
C6 N3 C4 C5 -179.36(18) . . . . ?
N3 C4 C5 N1 0.6(2) . . . . ?
C2 N1 C5 C4 -0.3(2) . . . . ?
Cu1 N1 C5 C4 175.81(14) . . . . ?
C2 N3 C6 C7 37.6(3) . . . . ?
C4 N3 C6 C7 -143.87(19) . . . . ?
N3 C6 C7 C8 71.4(2) . . . . ?
N3 C6 C7 C10 -106.9(2) . . . . ?
C10 C7 C8 C7 1.2(4) . . . 6_565 ?
C6 C7 C8 C7 -177.07(15) . . . 6_565 ?
C10 C7 C8 C12 -179.4(2) . . . . ?
C6 C7 C8 C12 2.4(3) . . . . ?
C10 C9 C10 C7 -1.6(4) 6_565 . . . ?
C10 C9 C10 C11 175.97(19) 6_565 . . . ?
C8 C7 C10 C9 0.2(3) . . . . ?
C6 C7 C10 C9 178.4(2) . . . . ?
C8 C7 C10 C11 -177.3(2) . . . . ?
C6 C7 C10 C11 0.9(3) . . . . ?
O16 N13 O14 Cu1 -160.73(15) . . . . ?
O15 N13 O14 Cu1 18.6(2) . . . . ?

_cod_database_fobs_code 2312383
